data_2205112
loop_
_publ_author_name
'Li, Chenguang'
'Wolf, Jeremy R.'
'Dyer, Daniel J.'
'Robinson, Paul D.'

_publ_section_title
;
 1-(4-Decylphenyl)pyridin-4(1<i>H</i>)-one
;
_journal_issue 2
_journal_name_full 'Acta Crystallographica Section E'
_journal_page_first o233
_journal_page_last o235
_journal_paper_doi 10.1107/S1600536804033963
_journal_volume 61
_journal_year 2005
_chemical_formula_iupac 'C21 H29 N O'
_chemical_formula_moiety 'C21 H29 N O'
_chemical_formula_sum 'C21 H29 N O'
_chemical_formula_weight 311.45
_chemical_melting_point 335
_chemical_name_systematic
;
1-(4-Decylphenyl)pyridin-4(1H)-one
;
_space_group_IT_number 14
_symmetry_cell_setting monoclinic
_symmetry_space_group_name_Hall '-P 2ybc'
_symmetry_space_group_name_H-M 'P 1 21/c 1'
_atom_sites_solution_hydrogens geom
_atom_sites_solution_primary direct
_atom_sites_solution_secondary difmap
_cell_angle_alpha 90.00
_cell_angle_beta 99.948(8)
_cell_angle_gamma 90.00
_cell_formula_units_Z 4
_cell_length_a 19.4607(10)
_cell_length_b 10.5889(15)
_cell_length_c 9.0394(12)
_cell_measurement_reflns_used 25
_cell_measurement_temperature 296
_cell_measurement_theta_max 19.1
_cell_measurement_theta_min 16.4
_cell_volume 1834.7(4)
_computing_cell_refinement 'MSC/AFC Diffractometer Control Software'
_computing_data_collection
;
MSC/AFC Diffractometer Control Software
(Molecular Structure Corporation, 1996)
;
_computing_data_reduction
;
PROCESS in TEXSAN  (Molecular Structure Corporation, 1997)
;
_computing_molecular_graphics
;
ORTEP-3 for Windows (Farrugia, 1997) and PLATON (Spek 2003)
;
_computing_publication_material
;
TEXSAN, SHELXL97 and PLATON
;
_computing_structure_refinement
;
LS in TEXSAN and SHELXL97 (Sheldrick, 1997)
;
_computing_structure_solution 'SIR92 (Burla et al., 1989)'
_diffrn_ambient_temperature 296
_diffrn_measured_fraction_theta_full 0.999
_diffrn_measured_fraction_theta_max 0.999
_diffrn_measurement_device_type 'Rigaku AFC-5S'
_diffrn_measurement_method \w
_diffrn_radiation_monochromator graphite
_diffrn_radiation_source 'fine-focus sealed tube'
_diffrn_radiation_type 'Mo K\a'
_diffrn_radiation_wavelength 0.71069
_diffrn_reflns_av_R_equivalents 0.031
_diffrn_reflns_av_sigmaI/netI 0.060
_diffrn_reflns_limit_h_max 22
_diffrn_reflns_limit_h_min -23
_diffrn_reflns_limit_k_max 0
_diffrn_reflns_limit_k_min -12
_diffrn_reflns_limit_l_max 10
_diffrn_reflns_limit_l_min 0
_diffrn_reflns_number 3484
_diffrn_reflns_theta_full 25.05
_diffrn_reflns_theta_max 25.0
_diffrn_reflns_theta_min 2.1
_diffrn_standards_decay_% 0.3
_diffrn_standards_interval_count 100
_diffrn_standards_number 3
_exptl_absorpt_coefficient_mu 0.068
_exptl_absorpt_correction_type none
_exptl_crystal_colour colorless
_exptl_crystal_density_diffrn 1.128
_exptl_crystal_density_meas ?
_exptl_crystal_description prism
_exptl_crystal_F_000 680
_exptl_crystal_size_max 0.43
_exptl_crystal_size_mid 0.33
_exptl_crystal_size_min 0.19
_refine_diff_density_max 0.14
_refine_diff_density_min -0.14
_refine_ls_extinction_coef 0.0107(15)
_refine_ls_extinction_expression Fc^*^=kFc[1+0.001xFc^2^\l^3^/sin(2\q)]^-1/4^
_refine_ls_extinction_method SHELXL97
_refine_ls_goodness_of_fit_ref 0.99
_refine_ls_hydrogen_treatment constr
_refine_ls_matrix_type full
_refine_ls_number_parameters 210
_refine_ls_number_reflns 3254
_refine_ls_number_restraints 0
_refine_ls_restrained_S_all 0.99
_refine_ls_R_factor_all 0.127
_refine_ls_R_factor_gt 0.038
_refine_ls_shift/su_max 0.000
_refine_ls_shift/su_mean 0.000
_refine_ls_structure_factor_coef Fsqd
_refine_ls_weighting_details 'w = 1/[\s^2^(Fo^2^)+(0.0574P)^2^] where P = (Fo^2^+2Fc^2^)/3'
_refine_ls_weighting_scheme calc
_refine_ls_wR_factor_gt 0.098
_refine_ls_wR_factor_ref 0.129
_reflns_number_gt 1521
_reflns_number_total 3254
_reflns_threshold_expression I>2\s(I)
_cod_data_source_file lh6343.cif
_cod_data_source_block I
_cod_original_sg_symbol_H-M 'P 21/c'
_cod_database_code 2205112
_cod_database_fobs_code 2205112

loop_
_symmetry_equiv_pos_as_xyz
'x, y, z'
'-x, y+1/2, -z+1/2'
'-x, -y, -z'
'x, -y-1/2, z-1/2'

loop_
_atom_site_label
_atom_site_fract_x
_atom_site_fract_y
_atom_site_fract_z
_atom_site_U_iso_or_equiv
_atom_site_adp_type
_atom_site_calc_flag
_atom_site_refinement_flags
_atom_site_occupancy
_atom_site_type_symbol
O1 0.59118(8) 0.07179(16) 0.29843(19) 0.0760(5) Uani d . 1 O
N1 0.41999(8) 0.22685(15) 0.43220(18) 0.0462(5) Uani d . 1 N
C2 0.48216(11) 0.2893(2) 0.4530(2) 0.0532(6) Uani d . 1 C
C3 0.53938(11) 0.2407(2) 0.4103(3) 0.0584(6) Uani d . 1 C
C4 0.53893(11) 0.1190(2) 0.3396(2) 0.0519(6) Uani d . 1 C
C5 0.47250(11) 0.0590(2) 0.3201(2) 0.0570(6) Uani d . 1 C
C6 0.41675(11) 0.1115(2) 0.3641(2) 0.0543(6) Uani d . 1 C
C7 0.35833(10) 0.27903(18) 0.4769(2) 0.0439(5) Uani d . 1 C
C8 0.32023(10) 0.2052(2) 0.5590(2) 0.0488(5) Uani d . 1 C
C9 0.25768(10) 0.2499(2) 0.5912(2) 0.0511(6) Uani d . 1 C
C10 0.23259(10) 0.36793(19) 0.5447(2) 0.0462(5) Uani d . 1 C
C11 0.27377(11) 0.44196(19) 0.4680(2) 0.0520(6) Uani d . 1 C
C12 0.33614(11) 0.39931(19) 0.4334(2) 0.0501(6) Uani d . 1 C
C13 0.16199(10) 0.4161(2) 0.5673(3) 0.0581(6) Uani d . 1 C
C14 0.12702(10) 0.3496(2) 0.6822(2) 0.0538(6) Uani d . 1 C
C15 0.05615(10) 0.4052(2) 0.6940(2) 0.0568(6) Uani d . 1 C
C16 0.02081(10) 0.3437(2) 0.8118(2) 0.0559(6) Uani d . 1 C
C17 -0.04975(10) 0.3998(2) 0.8233(2) 0.0560(6) Uani d . 1 C
C18 -0.08488(10) 0.3394(2) 0.9428(2) 0.0546(6) Uani d . 1 C
C19 -0.15511(10) 0.3955(2) 0.9567(2) 0.0544(6) Uani d . 1 C
C20 -0.19051(10) 0.3315(2) 1.0729(2) 0.0535(6) Uani d . 1 C
C21 -0.26111(10) 0.3852(2) 1.0866(3) 0.0600(6) Uani d . 1 C
C22 -0.29699(12) 0.3173(2) 1.1990(3) 0.0718(7) Uani d . 1 C
H2 0.4850 0.3684 0.4984 0.064 Uiso calc R 1 H
H3 0.5806 0.2872 0.4270 0.070 Uiso calc R 1 H
H5 0.4676 -0.0201 0.2747 0.068 Uiso calc R 1 H
H6 0.3746 0.0680 0.3477 0.065 Uiso calc R 1 H
H8 0.3365 0.1259 0.5926 0.059 Uiso calc R 1 H
H9 0.2319 0.1992 0.6455 0.061 Uiso calc R 1 H
H11 0.2588 0.5231 0.4389 0.062 Uiso calc R 1 H
H12 0.3627 0.4507 0.3818 0.060 Uiso calc R 1 H
H13A 0.1670 0.5045 0.5954 0.070 Uiso calc R 1 H
H13B 0.1308 0.4121 0.4714 0.070 Uiso calc R 1 H
H14A 0.1570 0.3548 0.7796 0.065 Uiso calc R 1 H
H14B 0.1213 0.2611 0.6555 0.065 Uiso calc R 1 H
H15A 0.0618 0.4945 0.7166 0.068 Uiso calc R 1 H
H15B 0.0259 0.3974 0.5971 0.068 Uiso calc R 1 H
H16A 0.0511 0.3513 0.9087 0.067 Uiso calc R 1 H
H16B 0.0149 0.2545 0.7890 0.067 Uiso calc R 1 H
H17A -0.0439 0.4893 0.8448 0.067 Uiso calc R 1 H
H17B -0.0802 0.3913 0.7268 0.067 Uiso calc R 1 H
H18A -0.0910 0.2501 0.9207 0.066 Uiso calc R 1 H
H18B -0.0541 0.3471 1.0390 0.066 Uiso calc R 1 H
H19A -0.1488 0.4842 0.9823 0.065 Uiso calc R 1 H
H19B -0.1855 0.3903 0.8598 0.065 Uiso calc R 1 H
H20A -0.1960 0.2426 1.0481 0.064 Uiso calc R 1 H
H20B -0.1603 0.3379 1.1699 0.064 Uiso calc R 1 H
H21A -0.2555 0.4733 1.1154 0.072 Uiso calc R 1 H
H21B -0.2909 0.3818 0.9889 0.072 Uiso calc R 1 H
H22A -0.3016 0.2294 1.1732 0.108 Uiso calc R 1 H
H22B -0.3424 0.3532 1.1975 0.108 Uiso calc R 1 H
H22C -0.2698 0.3262 1.2976 0.108 Uiso calc R 1 H

loop_
_atom_site_aniso_label
_atom_site_aniso_U_11
_atom_site_aniso_U_22
_atom_site_aniso_U_33
_atom_site_aniso_U_12
_atom_site_aniso_U_13
_atom_site_aniso_U_23
O1 0.0633(10) 0.0800(13) 0.0931(13) 0.0186(9) 0.0375(9) -0.0015(10)
N1 0.0451(10) 0.0452(11) 0.0515(11) -0.0007(8) 0.0177(8) -0.0037(9)
C2 0.0548(14) 0.0457(13) 0.0619(15) -0.0066(11) 0.0186(11) -0.0065(11)
C3 0.0505(13) 0.0573(14) 0.0712(17) -0.0031(12) 0.0210(12) -0.0014(13)
C4 0.0546(13) 0.0543(14) 0.0503(14) 0.0112(12) 0.0187(11) 0.0084(11)
C5 0.0608(15) 0.0494(14) 0.0636(15) 0.0061(12) 0.0187(12) -0.0124(11)
C6 0.0551(13) 0.0454(13) 0.0645(15) -0.0040(11) 0.0161(11) -0.0126(12)
C7 0.0474(12) 0.0433(13) 0.0441(12) 0.0016(10) 0.0165(10) -0.0053(10)
C8 0.0523(13) 0.0416(12) 0.0557(13) 0.0034(10) 0.0178(10) 0.0063(10)
C9 0.0527(13) 0.0469(13) 0.0586(14) -0.0027(11) 0.0235(11) 0.0070(11)
C10 0.0512(13) 0.0434(13) 0.0469(13) 0.0032(10) 0.0166(10) -0.0006(10)
C11 0.0632(14) 0.0412(12) 0.0562(14) 0.0081(11) 0.0233(12) 0.0053(11)
C12 0.0614(14) 0.0427(12) 0.0520(14) -0.0020(11) 0.0255(11) 0.0005(10)
C13 0.0543(14) 0.0570(15) 0.0673(16) 0.0073(11) 0.0226(11) 0.0035(12)
C14 0.0499(13) 0.0579(14) 0.0562(14) 0.0013(11) 0.0167(11) 0.0008(11)
C15 0.0494(13) 0.0607(15) 0.0628(15) 0.0025(12) 0.0172(11) -0.0007(12)
C16 0.0474(13) 0.0615(15) 0.0603(15) 0.0003(11) 0.0132(10) -0.0004(12)
C17 0.0449(12) 0.0607(15) 0.0645(16) -0.0002(11) 0.0158(11) -0.0007(12)
C18 0.0453(13) 0.0610(15) 0.0592(15) -0.0004(11) 0.0136(11) 0.0004(12)
C19 0.0434(12) 0.0574(14) 0.0628(15) -0.0016(11) 0.0106(10) 0.0007(12)
C20 0.0461(13) 0.0538(14) 0.0614(14) 0.0007(10) 0.0115(11) 0.0017(11)
C21 0.0482(13) 0.0626(15) 0.0714(16) 0.0033(12) 0.0164(11) 0.0036(13)
C22 0.0591(15) 0.0715(17) 0.092(2) 0.0040(13) 0.0324(14) 0.0105(15)

loop_
_atom_type_symbol
_atom_type_description
_atom_type_scat_dispersion_real
_atom_type_scat_dispersion_imag
_atom_type_scat_source
C C 0.0033 0.0016 'International Tables Vol C Tables 4.2.6.8 and 6.1.1.4'
H H 0.0000 0.0000 'International Tables Vol C Tables 4.2.6.8 and 6.1.1.4'
N N 0.0061 0.0033 'International Tables Vol C Tables 4.2.6.8 and 6.1.1.4'
O O 0.0106 0.0060 'International Tables Vol C Tables 4.2.6.8 and 6.1.1.4'

loop_
_geom_angle_atom_site_label_1
_geom_angle_atom_site_label_2
_geom_angle_atom_site_label_3
_geom_angle
_geom_angle_publ_flag
C2 N1 C6 117.87(18) no
C2 N1 C7 122.5(2) no
C6 N1 C7 119.62(18) no
C3 C2 N1 122.3(2) no
C2 C3 C4 122.0(2) no
O1 C4 C5 123.6(2) no
O1 C4 C3 123.4(2) no
C5 C4 C3 113.03(19) no
C6 C5 C4 122.8(2) no
C5 C6 N1 121.9(2) no
C8 C7 C12 120.4(2) no
C8 C7 N1 119.00(18) no
C12 C7 N1 120.58(19) no
C7 C8 C9 119.6(2) no
C10 C9 C8 121.5(2) no
C9 C10 C11 117.3(2) no
C9 C10 C13 123.08(19) no
C11 C10 C13 119.5(2) no
C12 C11 C10 122.3(2) no
C7 C12 C11 118.8(2) no
C14 C13 C10 117.6(2) no
C13 C14 C15 112.9(2) no
C16 C15 C14 114.3(2) no
C15 C16 C17 114.0(2) no
C18 C17 C16 114.1(2) no
C19 C18 C17 114.7(2) no
C20 C19 C18 114.0(2) no
C21 C20 C19 114.7(2) no
C22 C21 C20 114.1(2) no
C3 C2 H2 118.8 no
N1 C2 H2 118.8 no
C2 C3 H3 119.0 no
C4 C3 H3 119.0 no
C6 C5 H5 118.6 no
C4 C5 H5 118.6 no
C5 C6 H6 119.0 no
N1 C6 H6 119.0 no
C7 C8 H8 120.2 no
C9 C8 H8 120.2 no
C10 C9 H9 119.2 no
C8 C9 H9 119.2 no
C7 C12 H12 120.6 no
C11 C12 H12 120.6 no
C12 C11 H11 118.9 no
C10 C11 H11 118.9 no
C14 C13 H13A 107.9 no
C10 C13 H13A 107.9 no
C14 C13 H13B 107.9 no
C10 C13 H13B 107.9 no
H13A C13 H13B 107.2 no
C13 C14 H14A 109.0 no
C15 C14 H14A 109.0 no
C13 C14 H14B 109.0 no
C15 C14 H14B 109.0 no
H14A C14 H14B 107.8 no
C16 C15 H15A 108.7 no
C14 C15 H15A 108.7 no
C16 C15 H15B 108.7 no
C14 C15 H15B 108.7 no
H15A C15 H15B 107.6 no
C15 C16 H16A 108.7 no
C17 C16 H16A 108.7 no
C15 C16 H16B 108.7 no
C17 C16 H16B 108.7 no
H16A C16 H16B 107.6 no
C18 C17 H17A 108.7 no
C16 C17 H17A 108.7 no
C18 C17 H17B 108.7 no
C16 C17 H17B 108.7 no
H17A C17 H17B 107.6 no
C19 C18 H18A 108.6 no
C17 C18 H18A 108.6 no
C19 C18 H18B 108.6 no
C17 C18 H18B 108.6 no
H18A C18 H18B 107.6 no
C20 C19 H19A 108.7 no
C18 C19 H19A 108.7 no
C20 C19 H19B 108.7 no
C18 C19 H19B 108.7 no
H19A C19 H19B 107.6 no
C21 C20 H20A 108.6 no
C19 C20 H20A 108.6 no
C21 C20 H20B 108.6 no
C19 C20 H20B 108.6 no
H20A C20 H20B 107.6 no
C22 C21 H21A 108.7 no
C20 C21 H21A 108.7 no
C22 C21 H21B 108.7 no
C20 C21 H21B 108.7 no
H21A C21 H21B 107.6 no
C21 C22 H22A 109.5 no
C21 C22 H22B 109.5 no
H22A C22 H22B 109.5 no
C21 C22 H22C 109.5 no
H22A C22 H22C 109.5 no
H22B C22 H22C 109.5 no

loop_
_geom_bond_atom_site_label_1
_geom_bond_atom_site_label_2
_geom_bond_distance
_geom_bond_publ_flag
O1 C4 1.247(2) yes
N1 C2 1.363(2) yes
N1 C6 1.365(4) yes
N1 C7 1.441(2) yes
C7 C12 1.380(3) yes
C7 C8 1.379(3) yes
C2 C3 1.342(3) no
C3 C4 1.438(4) no
C4 C5 1.424(3) no
C5 C6 1.339(3) no
C8 C9 1.383(3) no
C9 C10 1.381(3) no
C10 C11 1.389(3) no
C11 C12 1.381(3) no
C10 C13 1.512(3) no
C13 C14 1.510(4) no
C14 C15 1.520(3) no
C15 C16 1.512(4) no
C16 C17 1.516(3) no
C17 C18 1.516(4) no
C18 C19 1.515(3) no
C19 C20 1.513(4) no
C20 C21 1.511(3) no
C21 C22 1.510(4) no
C2 H2 0.9300 no
C3 H3 0.9300 no
C5 H5 0.9300 no
C6 H6 0.9300 no
C8 H8 0.9300 no
C9 H9 0.9300 no
C11 H11 0.9300 no
C12 H12 0.9300 no
C13 H13A 0.9700 no
C13 H13B 0.9700 no
C14 H14A 0.9700 no
C14 H14B 0.9700 no
C15 H15A 0.9700 no
C15 H15B 0.9700 no
C16 H16A 0.9700 no
C16 H16B 0.9700 no
C17 H17A 0.9700 no
C17 H17B 0.9700 no
C18 H18A 0.9700 no
C18 H18B 0.9700 no
C19 H19A 0.9700 no
C19 H19B 0.9700 no
C20 H20A 0.9700 no
C20 H20B 0.9700 no
C21 H21A 0.9700 no
C21 H21B 0.9700 no
C22 H22A 0.9600 no
C22 H22B 0.9600 no
C22 H22C 0.9600 no

loop_
_geom_hbond_atom_site_label_D
_geom_hbond_atom_site_label_H
_geom_hbond_atom_site_label_A
_geom_hbond_site_symmetry_A
_geom_hbond_distance_DH
_geom_hbond_distance_HA
_geom_hbond_distance_DA
_geom_hbond_angle_DHA
_geom_hbond_publ_flag
C12 H12 O1 2_655 0.93 2.37 3.279(3) 166 yes

loop_
_geom_torsion_atom_site_label_1
_geom_torsion_atom_site_label_2
_geom_torsion_atom_site_label_3
_geom_torsion_atom_site_label_4
_geom_torsion
_geom_torsion_publ_flag
C6 N1 C2 C3 -0.6(3) no
C7 N1 C2 C3 -179.6(2) no
N1 C2 C3 C4 -0.1(3) no
C2 C3 C4 O1 179.8(2) no
C2 C3 C4 C5 0.5(3) no
O1 C4 C5 C6 -179.5(2) no
C3 C4 C5 C6 -0.2(3) no
C4 C5 C6 N1 -0.4(4) no
C2 N1 C6 C5 0.9(3) no
C7 N1 C6 C5 179.8(2) no
C2 N1 C7 C8 -131.3(2) no
C6 N1 C7 C8 49.7(3) no
C2 N1 C7 C12 51.2(3) no
C6 N1 C7 C12 -127.8(2) no
C12 C7 C8 C9 3.3(3) no
N1 C7 C8 C9 -174.25(19) no
C7 C8 C9 C10 -0.9(3) no
C8 C9 C10 C11 -1.9(3) no
C8 C9 C10 C13 175.2(2) no
C9 C10 C11 C12 2.4(3) no
C13 C10 C11 C12 -174.8(2) no
C8 C7 C12 C11 -2.8(3) no
N1 C7 C12 C11 174.71(19) no
C10 C11 C12 C7 -0.1(3) no
C9 C10 C13 C14 17.8(3) no
C11 C10 C13 C14 -165.1(2) no
C10 C13 C14 C15 -179.38(19) no
C13 C14 C15 C16 -177.98(19) no
C14 C15 C16 C17 179.83(18) no
C15 C16 C17 C18 -179.26(18) no
C16 C17 C18 C19 179.39(19) no
C17 C18 C19 C20 178.16(19) no
C18 C19 C20 C21 -179.17(19) no
C19 C20 C21 C22 177.86(19) no

loop_
_cod_related_entry_id
_cod_related_entry_database
_cod_related_entry_code
1 ChemSpider 21129954
